data_7019326
loop_
_publ_author_name
'Smythe, Nathan C.'
'Butler, Derek P.'
'Moore, Curtis E.'
'McGowan, William R.'
'Rheingold, Arnold L.'
'Beauvais, Laurance G.'

_publ_section_title
;
 A heterobimetallic metal-organic framework with tunable reactive metal
 sites: synthesis, characterization, and reactivity.
;
_journal_issue 26
_journal_name_full 'Dalton transactions (Cambridge, England : 2003)'
_journal_page_first 7855
_journal_page_last 7858
_journal_paper_doi 10.1039/c2dt30184a
_journal_volume 41
_journal_year 2012
_chemical_formula_moiety 'C48 H24 Cd Fe N4 O9'
_chemical_formula_sum 'C55.75 H49.25 Cd Fe N5.75 O11.75'
_chemical_formula_weight 1156.01
_chemical_name_systematic
;
?
;
_space_group_crystal_system orthorhombic
_space_group_IT_number 61
_space_group_name_Hall '-P 2ac 2ab'
_space_group_name_H-M_alt 'P b c a'
_symmetry_space_group_name_Hall '-P 2ac 2ab'
_symmetry_space_group_name_H-M 'P b c a'
_atom_sites_solution_hydrogens geom
_atom_sites_solution_primary direct
_atom_sites_solution_secondary difmap
_audit_creation_date 2012-02-19
_audit_creation_method
;
Olex2 1.1
(compiled Nov 1 2011 20:42:30, GUI svn.r3906)
;
_cell_angle_alpha 90.00
_cell_angle_beta 90.00
_cell_angle_gamma 90.00
_cell_formula_units_Z 8
_cell_length_a 30.1121(14)
_cell_length_b 9.2525(4)
_cell_length_c 41.8531(15)
_cell_measurement_reflns_used 8053
_cell_measurement_temperature 100(2)
_cell_measurement_theta_max 115.8
_cell_measurement_theta_min 4.22
_cell_volume 11660.8(9)
_computing_cell_refinement 'Bruker Apex2'
_computing_data_collection 'Bruker SAINT'
_computing_data_reduction 'Bruker SAINT'
_computing_molecular_graphics
;
O. V. Dolomanov, L. J. Bourhis, R. J. Gildea, J. A. K. Howard and H. Puschmann,
OLEX2: a complete structure solution, refinement and analysis program.
J. Appl. Cryst. (2009). 42, 339-341.
;
_computing_publication_material
;
O. V. Dolomanov, L. J. Bourhis, R. J. Gildea, J. A. K. Howard and H. Puschmann,
OLEX2: a complete structure solution, refinement and analysis program.
J. Appl. Cryst. (2009). 42, 339-341.
;
_computing_structure_refinement
;
XL, G.M. Sheldrick, Acta Cryst.
(2008). A64, 112-122
;
_computing_structure_solution 'SHELXS-97 (Sheldrick, 2008)'
_diffrn_ambient_temperature 100.15
_diffrn_measured_fraction_theta_full 0.994
_diffrn_measured_fraction_theta_max 0.994
_diffrn_measurement_device_type 'Bruker Smart 6K CCD'
_diffrn_measurement_method '\f and \w scans'
_diffrn_radiation_monochromator graphite
_diffrn_radiation_type 'CU K\a'
_diffrn_radiation_wavelength 1.54184
_diffrn_reflns_av_R_equivalents 0.0812
_diffrn_reflns_av_unetI/netI 0.0795
_diffrn_reflns_limit_h_max 33
_diffrn_reflns_limit_h_min -30
_diffrn_reflns_limit_k_max 10
_diffrn_reflns_limit_k_min -10
_diffrn_reflns_limit_l_max 34
_diffrn_reflns_limit_l_min -45
_diffrn_reflns_number 40806
_diffrn_reflns_theta_full 57.90
_diffrn_reflns_theta_max 57.90
_diffrn_reflns_theta_min 2.11
_diffrn_source 'fine-focus sealed tube'
_diffrn_source_current 20.0
_diffrn_source_power 0.9
_diffrn_source_voltage 45.0
_exptl_absorpt_coefficient_mu 5.427
_exptl_absorpt_correction_type multi-scan
_exptl_absorpt_process_details SADABS
_exptl_crystal_colour purple-brown
_exptl_crystal_density_diffrn 1.317
_exptl_crystal_density_meas ?
_exptl_crystal_density_method 'not measured'
_exptl_crystal_description 'irregular blocks'
_exptl_crystal_F_000 4736
_exptl_crystal_size_max .48
_exptl_crystal_size_mid .38
_exptl_crystal_size_min .29
_refine_diff_density_max 10.201
_refine_diff_density_min -0.703
_refine_diff_density_rms 0.310
_refine_ls_extinction_method none
_refine_ls_goodness_of_fit_ref 1.029
_refine_ls_hydrogen_treatment constr
_refine_ls_matrix_type full
_refine_ls_number_parameters 532
_refine_ls_number_reflns 8053
_refine_ls_number_restraints 24
_refine_ls_restrained_S_all 1.029
_refine_ls_R_factor_all 0.1661
_refine_ls_R_factor_gt 0.1441
_refine_ls_shift/su_max 0.002
_refine_ls_shift/su_mean 0.000
_refine_ls_structure_factor_coef Fsqd
_refine_ls_weighting_details 'calc w=1/[\s^2^(Fo^2^)+(0.2000P)^2^+135.0000P] where P=(Fo^2^+2Fc^2^)/3'
_refine_ls_weighting_scheme calc
_refine_ls_wR_factor_gt 0.3300
_refine_ls_wR_factor_ref 0.3531
_reflns_number_gt 5404
_reflns_number_total 8053
_reflns_threshold_expression >2sigma(I)
_cod_data_source_file c2dt30184a.txt
_cod_data_source_block Structure1_Fe_New
_cod_depositor_comments
;
The following automatic conversions were performed:

'_exptl_crystal_density_meas' value 'not measured' was changed to '?'
- the value is perceived as not measured.

Automatic conversion script
Id: cif_fix_values 3008 2015-01-20 13:52:24Z robertas 
;
_cod_database_code 7019326

loop_
_space_group_symop_id
_space_group_symop_operation_xyz
1 'x, y, z'
2 '-x+1/2, -y, z+1/2'
3 '-x, y+1/2, -z+1/2'
4 'x+1/2, -y+1/2, -z'
5 '-x, -y, -z'
6 'x-1/2, y, -z-1/2'
7 'x, -y-1/2, z-1/2'
8 '-x-1/2, y-1/2, z'

loop_
_atom_site_label
_atom_site_type_symbol
_atom_site_fract_x
_atom_site_fract_y
_atom_site_fract_z
_atom_site_U_iso_or_equiv
_atom_site_adp_type
_atom_site_occupancy
_atom_site_symmetry_multiplicity
_atom_site_calc_flag
_atom_site_refinement_flags
C28 C 0.7719(5) 0.0033(17) 0.7495(3) 0.072(4) Uani 1 1 d .
H28 H 0.7580 0.0948 0.7518 0.086 Uiso 1 1 calc R
C29 C 0.7725(5) -0.0633(17) 0.7197(3) 0.072(5) Uani 1 1 d .
H29 H 0.7577 -0.0177 0.7024 0.086 Uiso 1 1 calc R
C27 C 0.7912(4) -0.0614(13) 0.7755(2) 0.042(3) Uani 1 1 d .
C16 C 0.7922(4) 0.0190(13) 0.8064(3) 0.044(3) Uani 1 1 d .
C32 C 0.8116(4) -0.1942(14) 0.7710(3) 0.051(3) Uani 1 1 d .
H32 H 0.8244 -0.2428 0.7888 0.061 Uiso 1 1 calc R
C31 C 0.8135(4) -0.2562(13) 0.7413(3) 0.050(3) Uani 1 1 d .
H31 H 0.8288 -0.3453 0.7389 0.060 Uiso 1 1 calc R
C30 C 0.7939(4) -0.1938(12) 0.7144(3) 0.044(3) Uani 1 1 d .
C39 C 0.4828(8) 0.191(2) 0.8717(5) 0.096(6) Uani 1 1 d U
O1 O 0.4668(5) 0.1902(17) 0.8450(5) 0.146(7) Uani 1 1 d .
O2 O 0.4661(5) 0.1830(15) 0.8966(4) 0.110(4) Uani 1 1 d U
C33 C 0.6285(2) 0.2286(11) 0.87367(18) 0.047(3) Uani 1 1 d G
C38 C 0.6056(3) 0.1992(12) 0.90177(16) 0.073(4) Uani 1 1 d G
H38 H 0.6214 0.1866 0.9212 0.087 Uiso 1 1 calc R
C37 C 0.5595(3) 0.1884(13) 0.9014(2) 0.100(7) Uani 1 1 d G
H37 H 0.5439 0.1683 0.9206 0.121 Uiso 1 1 calc R
C36 C 0.5364(2) 0.2069(13) 0.8730(3) 0.088(6) Uani 1 1 d G
C35 C 0.5593(3) 0.2362(12) 0.8449(2) 0.085(5) Uani 1 1 d GU
H35 H 0.5435 0.2489 0.8254 0.102 Uiso 1 1 calc R
C34 C 0.6053(3) 0.2471(12) 0.84522(15) 0.071(4) Uani 1 1 d G
H34 H 0.6210 0.2672 0.8260 0.085 Uiso 1 1 calc R
Cd1 Cd 0.81350(3) 0.84535(9) 1.121325(17) 0.0404(4) Uani 1 1 d .
Fe2 Fe 0.79230(6) 0.2305(2) 0.87398(4) 0.0407(5) Uani 1 1 d .
O4 O 0.8186(3) 0.8659(9) 1.06196(19) 0.053(2) Uani 1 1 d .
O7 O 0.8180(3) 0.8759(10) 1.1787(2) 0.063(2) Uani 1 1 d .
O9 O 0.7811(3) 0.6966(10) 1.15938(18) 0.058(2) Uani 1 1 d .
N3 N 0.7457(3) 0.1327(9) 0.8475(2) 0.037(2) Uani 1 1 d .
N4 N 0.8386(3) 0.1482(11) 0.8452(2) 0.046(2) Uani 1 1 d .
O3 O 0.7805(3) 0.6966(11) 1.08432(19) 0.062(3) Uani 1 1 d .
N2 N 0.7461(3) 0.3258(10) 0.8984(2) 0.042(2) Uani 1 1 d .
N1 N 0.8379(3) 0.3099(9) 0.9020(2) 0.039(2) Uani 1 1 d .
C6 C 0.7908(4) 0.4447(12) 0.9397(2) 0.038(3) Uani 1 1 d .
C12 C 0.7015(4) 0.1284(11) 0.8542(2) 0.035(2) Uani 1 1 d .
C14 C 0.7116(4) -0.0387(12) 0.8162(2) 0.038(3) Uani 1 1 d .
H14 H 0.7078 -0.1143 0.8011 0.045 Uiso 1 1 calc R
C11 C 0.6782(4) 0.2302(13) 0.8735(2) 0.041(3) Uani 1 1 d .
C10 C 0.7010(4) 0.3314(13) 0.8921(3) 0.043(3) Uani 1 1 d .
C48 C 0.7968(4) 0.7581(12) 1.1830(3) 0.041(3) Uani 1 1 d .
C20 C 0.8840(4) 0.1643(16) 0.8478(3) 0.058(4) Uani 1 1 d .
C21 C 0.9554(2) 0.2039(9) 0.8763(2) 0.059(4) Uani 1 1 d G
C26 C 0.9811(3) 0.3278(7) 0.8732(2) 0.069(4) Uani 1 1 d G
H26 H 0.9672 0.4192 0.8706 0.083 Uiso 1 1 calc R
C25 C 1.0272(3) 0.3178(7) 0.8739(2) 0.080(5) Uani 1 1 d G
H25 H 1.0448 0.4025 0.8718 0.096 Uiso 1 1 calc R
C24 C 1.0475(2) 0.1840(9) 0.8777(2) 0.049(3) Uani 1 1 d G
C23 C 1.0217(3) 0.0601(7) 0.8809(2) 0.076(5) Uani 1 1 d G
H23 H 1.0356 -0.0313 0.8835 0.091 Uiso 1 1 calc R
C22 C 0.9757(3) 0.0701(7) 0.8802(2) 0.070(4) Uani 1 1 d GU
H22 H 0.9581 -0.0146 0.8823 0.084 Uiso 1 1 calc R
C1 C 0.9062(4) 0.2179(14) 0.8757(3) 0.047(3) Uani 1 1 d .
C40 C 0.7914(3) 0.5333(8) 0.96998(13) 0.045(3) Uani 1 1 d G
C41 C 0.7734(4) 0.4685(8) 0.99703(17) 0.097(6) Uani 1 1 d G
H41 H 0.7601 0.3757 0.9955 0.116 Uiso 1 1 calc R
C42 C 0.7750(4) 0.5396(9) 1.02628(14) 0.081(5) Uani 1 1 d G
H42 H 0.7628 0.4953 1.0448 0.098 Uiso 1 1 calc R
C43 C 0.7946(3) 0.6753(8) 1.02847(13) 0.045(3) Uani 1 1 d G
C44 C 0.8125(3) 0.7401(7) 1.00142(17) 0.060(4) Uani 1 1 d G
H44 H 0.8258 0.8329 1.0029 0.072 Uiso 1 1 calc R
C45 C 0.8109(3) 0.6691(8) 0.97217(14) 0.056(4) Uani 1 1 d G
H45 H 0.8231 0.7133 0.9537 0.067 Uiso 1 1 calc R
C46 C 0.7976(4) 0.7513(15) 1.0600(3) 0.046(3) Uani 1 1 d .
C5 C 0.8321(4) 0.3839(15) 0.9296(3) 0.052(3) Uani 1 1 d .
C13 C 0.6803(4) 0.0202(14) 0.8351(3) 0.048(3) Uani 1 1 d .
H13 H 0.6498 -0.0054 0.8357 0.058 Uiso 1 1 calc R
C2 C 0.8839(4) 0.2811(16) 0.9008(3) 0.055(3) Uani 1 1 d .
C15 C 0.7520(4) 0.0370(13) 0.8238(2) 0.040(3) Uani 1 1 d .
C17 C 0.8322(4) 0.0784(14) 0.8170(3) 0.045(3) Uani 1 1 d .
C9 C 0.6793(4) 0.4403(13) 0.9113(3) 0.047(3) Uani 1 1 d .
H9 H 0.6487 0.4655 0.9110 0.057 Uiso 1 1 calc R
C8 C 0.7115(4) 0.4993(13) 0.9300(3) 0.047(3) Uani 1 1 d .
H8 H 0.7073 0.5731 0.9455 0.056 Uiso 1 1 calc R
C18 C 0.8741(4) 0.0611(16) 0.8006(3) 0.060(4) Uani 1 1 d .
H18 H 0.8786 0.0205 0.7800 0.072 Uiso 1 1 calc R
C19 C 0.9047(4) 0.1126(16) 0.8197(3) 0.059(3) Uani 1 1 d .
H19 H 0.9357 0.1148 0.8154 0.070 Uiso 1 1 calc R
C7 C 0.7520(4) 0.4327(12) 0.9225(3) 0.043(3) Uani 1 1 d .
C3 C 0.9035(5) 0.3311(15) 0.9303(3) 0.062(4) Uani 1 1 d .
H3 H 0.9338 0.3207 0.9362 0.075 Uiso 1 1 calc R
C4 C 0.8733(4) 0.3919(15) 0.9473(3) 0.055(3) Uani 1 1 d .
H4 H 0.8772 0.4344 0.9678 0.066 Uiso 1 1 calc R
O6 O 0.8803(3) 0.7162(10) 1.12311(18) 0.051(2) Uani 1 1 d .
O5 O 0.8850(3) 0.9483(10) 1.12044(17) 0.050(2) Uani 1 1 d .
C47 C 0.9023(5) 0.8266(12) 1.1217(3) 0.044(3) Uani 1 1 d .
O8 O 0.7732(5) 1.0463(17) 1.1213(2) 0.115(6) Uani 1 1 d .

loop_
_atom_site_aniso_label
_atom_site_aniso_U_11
_atom_site_aniso_U_22
_atom_site_aniso_U_33
_atom_site_aniso_U_23
_atom_site_aniso_U_13
_atom_site_aniso_U_12
C28 0.086(11) 0.082(10) 0.047(8) -0.013(7) -0.005(7) 0.044(9)
C29 0.094(11) 0.092(11) 0.030(7) 0.005(7) -0.006(7) 0.044(9)
C27 0.036(6) 0.061(8) 0.030(6) -0.003(5) -0.003(5) -0.001(6)
C16 0.030(6) 0.050(7) 0.052(7) 0.005(6) -0.006(5) -0.008(5)
C32 0.067(9) 0.055(8) 0.032(6) 0.011(5) -0.007(6) -0.006(6)
C31 0.060(9) 0.032(6) 0.057(8) -0.003(6) -0.006(6) 0.003(5)
C30 0.045(7) 0.046(7) 0.040(7) 0.011(5) -0.003(5) -0.008(5)
C39 0.096(6) 0.095(6) 0.096(6) 0.0000(10) -0.0001(10) 0.0002(10)
O1 0.070(9) 0.118(12) 0.25(2) 0.004(12) -0.047(11) -0.005(8)
O2 0.109(5) 0.109(5) 0.113(4) 0.000(2) 0.002(2) 0.000(2)
C33 0.026(6) 0.049(7) 0.066(8) 0.001(6) 0.002(5) 0.010(5)
C38 0.053(9) 0.092(11) 0.073(10) 0.024(8) 0.016(8) 0.014(8)
C37 0.041(10) 0.119(15) 0.142(17) 0.043(13) 0.030(10) 0.016(9)
C36 0.028(8) 0.051(8) 0.18(2) 0.003(10) 0.015(10) 0.001(7)
C35 0.042(8) 0.096(11) 0.116(12) -0.012(9) -0.026(8) -0.005(7)
C34 0.040(9) 0.095(12) 0.077(10) -0.011(9) -0.001(7) -0.007(7)
Cd1 0.0355(6) 0.0526(6) 0.0330(5) -0.0006(3) -0.0011(3) 0.0009(4)
Fe2 0.0267(10) 0.0523(11) 0.0430(10) -0.0058(8) 0.0001(7) -0.0023(8)
O4 0.070(6) 0.052(5) 0.037(5) -0.002(4) -0.001(4) 0.004(4)
O7 0.075(7) 0.064(6) 0.049(5) -0.001(4) 0.001(4) -0.001(5)
O9 0.069(6) 0.075(6) 0.029(4) 0.000(4) -0.013(4) -0.014(5)
N3 0.034(5) 0.046(5) 0.033(5) 0.003(4) 0.005(4) 0.009(4)
N4 0.037(6) 0.063(6) 0.037(5) -0.001(5) 0.003(4) -0.006(5)
O3 0.065(6) 0.087(7) 0.035(5) 0.000(4) 0.003(4) -0.025(5)
N2 0.043(6) 0.044(6) 0.039(5) 0.007(4) -0.007(4) -0.003(4)
N1 0.038(6) 0.044(5) 0.035(5) -0.014(4) 0.005(4) -0.006(4)
C6 0.040(7) 0.049(7) 0.024(5) 0.003(5) -0.001(5) -0.006(5)
C12 0.032(6) 0.039(6) 0.035(6) 0.004(5) 0.000(5) -0.003(5)
C14 0.047(7) 0.044(6) 0.022(5) 0.001(5) -0.007(5) 0.005(5)
C11 0.032(6) 0.055(7) 0.036(6) 0.014(6) -0.003(4) -0.001(5)
C10 0.045(7) 0.054(7) 0.031(6) 0.010(5) -0.007(5) -0.002(6)
C48 0.037(7) 0.042(7) 0.043(7) -0.007(5) 0.008(5) -0.005(5)
C20 0.028(7) 0.089(10) 0.058(8) 0.007(7) -0.009(6) -0.009(6)
C21 0.049(9) 0.071(9) 0.057(8) -0.015(6) 0.006(6) -0.010(7)
C26 0.065(10) 0.030(7) 0.113(13) 0.010(7) -0.008(8) 0.002(6)
C25 0.060(10) 0.039(8) 0.140(16) 0.001(8) -0.024(9) -0.018(7)
C24 0.041(7) 0.055(8) 0.051(7) -0.015(5) 0.005(5) 0.004(6)
C23 0.041(8) 0.056(9) 0.130(15) 0.005(8) 0.002(8) 0.003(7)
C22 0.045(8) 0.040(7) 0.125(12) -0.005(7) -0.002(7) -0.019(6)
C1 0.024(6) 0.057(7) 0.060(8) -0.026(6) 0.002(5) -0.008(5)
C40 0.050(7) 0.059(8) 0.028(6) -0.007(5) 0.001(5) 0.001(6)
C41 0.145(17) 0.107(14) 0.038(8) -0.014(8) 0.019(9) -0.059(12)
C42 0.110(13) 0.084(11) 0.049(8) -0.003(8) 0.010(8) -0.041(10)
C43 0.059(8) 0.044(7) 0.033(6) -0.002(5) -0.001(5) -0.001(6)
C44 0.080(10) 0.061(8) 0.039(7) -0.009(6) 0.020(6) -0.006(7)
C45 0.092(11) 0.030(6) 0.046(7) 0.000(5) 0.019(7) 0.006(6)
C46 0.031(7) 0.070(9) 0.037(7) -0.003(6) -0.001(5) -0.001(6)
C5 0.037(7) 0.079(9) 0.040(7) -0.011(6) -0.006(5) -0.011(6)
C13 0.046(7) 0.064(8) 0.035(6) 0.005(6) 0.004(5) -0.017(6)
C2 0.030(7) 0.075(9) 0.062(8) -0.005(7) -0.002(6) -0.012(6)
C15 0.042(7) 0.052(7) 0.025(5) 0.007(5) -0.004(5) -0.008(5)
C17 0.037(7) 0.061(8) 0.037(6) 0.001(5) 0.003(5) 0.004(6)
C9 0.045(7) 0.057(8) 0.040(6) 0.014(6) 0.000(5) 0.005(6)
C8 0.058(8) 0.050(7) 0.032(6) 0.008(5) 0.002(6) 0.008(6)
C18 0.057(9) 0.075(9) 0.046(7) -0.008(7) 0.003(6) -0.017(7)
C19 0.042(7) 0.085(10) 0.049(7) -0.012(7) 0.016(6) -0.011(7)
C7 0.051(7) 0.041(7) 0.038(6) 0.004(5) -0.002(5) 0.003(5)
C3 0.050(8) 0.080(10) 0.057(8) -0.020(7) -0.014(7) -0.002(7)
C4 0.048(8) 0.071(9) 0.048(7) -0.010(6) -0.007(6) -0.003(7)
O6 0.017(4) 0.063(6) 0.072(6) -0.003(4) 0.004(3) -0.010(4)
O5 0.040(5) 0.055(6) 0.054(5) -0.005(4) -0.001(4) 0.000(4)
C47 0.053(8) 0.026(6) 0.054(8) -0.004(5) -0.006(5) -0.004(6)
O8 0.148(12) 0.160(13) 0.038(5) 0.008(6) 0.003(6) 0.111(11)

loop_
_atom_type_symbol
_atom_type_description
_atom_type_scat_dispersion_real
_atom_type_scat_dispersion_imag
_atom_type_scat_source
C C 0.0181 0.0091 'International Tables Vol C Tables 4.2.6.8 and 6.1.1.4'
H H 0.0000 0.0000 'International Tables Vol C Tables 4.2.6.8 and 6.1.1.4'
Cd Cd 0.1185 4.6533 'International Tables Vol C Tables 4.2.6.8 and 6.1.1.4'
Fe Fe -1.1336 3.1974 'International Tables Vol C Tables 4.2.6.8 and 6.1.1.4'
N N 0.0311 0.0180 'International Tables Vol C Tables 4.2.6.8 and 6.1.1.4'
O O 0.0492 0.0322 'International Tables Vol C Tables 4.2.6.8 and 6.1.1.4'

loop_
_geom_angle_atom_site_label_1
_geom_angle_atom_site_label_2
_geom_angle_atom_site_label_3
_geom_angle
_geom_angle_site_symmetry_1
_geom_angle_site_symmetry_3
C29 C28 H28 119.6 . .
C27 C28 H28 119.6 . .
C27 C28 C29 120.8(12) . .
C28 C29 H29 118.7 . .
C30 C29 C28 122.5(12) . .
C30 C29 H29 118.7 . .
C28 C27 C16 118.6(11) . .
C28 C27 C32 117.9(11) . .
C32 C27 C16 123.3(10) . .
C15 C16 C27 118.8(9) . .
C17 C16 C27 119.4(10) . .
C17 C16 C15 121.7(11) . .
C27 C32 H32 119.6 . .
C31 C32 C27 120.7(11) . .
C31 C32 H32 119.6 . .
C32 C31 H31 118.6 . .
C32 C31 C30 122.8(12) . .
C30 C31 H31 118.6 . .
C29 C30 C31 115.2(11) . .
C29 C30 C48 122.3(11) . 7_565
C31 C30 C48 122.5(11) . 7_565
O1 C39 C36 115.1(18) . .
O2 C39 O1 131(3) . .
O2 C39 C36 114.2(19) . .
C38 C33 C34 120.0 . .
C38 C33 C11 120.1(6) . .
C34 C33 C11 119.8(6) . .
C33 C38 H38 120.0 . .
C33 C38 C37 120.0 . .
C37 C38 H38 120.0 . .
C38 C37 H37 120.0 . .
C36 C37 C38 120.0 . .
C36 C37 H37 120.0 . .
C37 C36 C39 121.0(10) . .
C35 C36 C39 119.0(10) . .
C35 C36 C37 120.0 . .
C36 C35 H35 120.0 . .
C36 C35 C34 120.0 . .
C34 C35 H35 120.0 . .
C33 C34 H34 120.0 . .
C35 C34 C33 120.0 . .
C35 C34 H34 120.0 . .
O4 Cd1 C48 165.3(3) . .
O4 Cd1 C46 26.7(3) . .
O4 Cd1 C47 87.1(3) . .
O7 Cd1 O4 167.0(3) . .
O7 Cd1 C48 27.6(3) . .
O7 Cd1 C46 166.3(4) . .
O7 Cd1 C47 86.9(3) . .
O9 Cd1 O4 139.0(3) . .
O9 Cd1 O7 54.0(3) . .
O9 Cd1 C48 26.5(3) . .
O9 Cd1 C46 112.3(4) . .
O9 Cd1 O6 92.1(3) . .
O9 Cd1 O5 129.5(3) . .
O9 Cd1 C47 112.1(3) . .
O3 Cd1 O4 53.2(3) . .
O3 Cd1 O7 139.7(3) . .
O3 Cd1 O9 85.7(3) . .
O3 Cd1 C48 112.2(3) . .
O3 Cd1 C46 26.7(3) . .
O3 Cd1 O6 95.0(3) . .
O3 Cd1 O5 128.8(3) . .
O3 Cd1 C47 113.4(3) . .
C48 Cd1 C46 138.6(4) . .
O6 Cd1 O4 91.0(3) . .
O6 Cd1 O7 88.9(3) . .
O6 Cd1 C48 88.7(3) . .
O6 Cd1 C46 91.0(3) . .
O6 Cd1 O5 54.6(3) . .
O6 Cd1 C47 27.0(3) . .
O5 Cd1 O4 84.1(3) . .
O5 Cd1 O7 85.3(3) . .
O5 Cd1 C48 107.5(3) . .
O5 Cd1 C46 105.8(3) . .
O5 Cd1 C47 27.6(3) . .
C47 Cd1 C48 99.1(3) . .
C47 Cd1 C46 99.1(3) . .
O8 Cd1 O4 88.3(3) . .
O8 Cd1 O7 86.1(3) . .
O8 Cd1 O9 105.5(5) . .
O8 Cd1 O3 105.4(5) . .
O8 Cd1 C48 98.4(4) . .
O8 Cd1 C46 99.8(4) . .
O8 Cd1 O6 153.8(6) . .
O8 Cd1 O5 99.2(6) . .
O8 Cd1 C47 126.8(6) . .
N4 Fe2 N3 89.0(4) . .
N2 Fe2 N3 89.7(4) . .
N2 Fe2 N4 173.8(4) . .
N2 Fe2 N1 91.0(4) . .
N1 Fe2 N3 174.9(4) . .
N1 Fe2 N4 90.8(4) . .
C46 O4 Cd1 88.3(7) . .
C48 O7 Cd1 90.6(7) . .
C48 O9 Cd1 96.6(7) . .
C12 N3 Fe2 125.7(7) . .
C15 N3 Fe2 127.4(7) . .
C15 N3 C12 105.7(9) . .
C20 N4 Fe2 127.2(9) . .
C17 N4 Fe2 127.3(8) . .
C17 N4 C20 105.1(10) . .
C46 O3 Cd1 97.4(8) . .
C10 N2 Fe2 128.3(8) . .
C10 N2 C7 103.3(9) . .
C7 N2 Fe2 127.0(8) . .
C5 N1 Fe2 127.6(8) . .
C5 N1 C2 104.8(9) . .
C2 N1 Fe2 126.8(8) . .
C5 C6 C40 116.9(9) . .
C7 C6 C40 119.4(10) . .
C7 C6 C5 123.6(10) . .
N3 C12 C11 125.3(10) . .
N3 C12 C13 109.9(10) . .
C11 C12 C13 124.1(10) . .
C13 C14 H14 127.3 . .
C13 C14 C15 105.4(10) . .
C15 C14 H14 127.3 . .
C12 C11 C33 119.1(10) . .
C10 C11 C33 119.7(10) . .
C10 C11 C12 121.1(11) . .
N2 C10 C11 124.3(11) . .
N2 C10 C9 111.3(10) . .
C11 C10 C9 123.7(11) . .
C30 C48 Cd1 170.1(8) 7_566 .
O7 C48 C30 120.6(10) . 7_566
O7 C48 Cd1 61.8(6) . .
O9 C48 C30 120.9(11) . 7_566
O9 C48 Cd1 57.0(6) . .
O9 C48 O7 118.4(11) . .
N4 C20 C1 124.3(12) . .
N4 C20 C19 109.5(11) . .
C19 C20 C1 126.1(11) . .
C26 C21 C22 120.0 . .
C26 C21 C1 118.8(8) . .
C22 C21 C1 121.2(8) . .
C21 C26 H26 120.0 . .
C25 C26 C21 120.0 . .
C25 C26 H26 120.0 . .
C26 C25 H25 120.0 . .
C26 C25 C24 120.0 . .
C24 C25 H25 120.0 . .
C25 C24 C47 119.9(7) . 5_767
C23 C24 C25 120.0 . .
C23 C24 C47 120.1(7) . 5_767
C24 C23 H23 120.0 . .
C24 C23 C22 120.0 . .
C22 C23 H23 120.0 . .
C21 C22 H22 120.0 . .
C23 C22 C21 120.0 . .
C23 C22 H22 120.0 . .
C20 C1 C21 116.7(10) . .
C2 C1 C20 122.7(12) . .
C2 C1 C21 120.6(10) . .
C41 C40 C6 116.5(6) . .
C41 C40 C45 120.0 . .
C45 C40 C6 123.4(6) . .
C40 C41 H41 120.0 . .
C42 C41 C40 120.0 . .
C42 C41 H41 120.0 . .
C41 C42 H42 120.0 . .
C41 C42 C43 120.0 . .
C43 C42 H42 120.0 . .
C42 C43 C44 120.0 . .
C42 C43 C46 120.6(7) . .
C44 C43 C46 119.4(7) . .
C43 C44 H44 120.0 . .
C45 C44 C43 120.0 . .
C45 C44 H44 120.0 . .
C40 C45 H45 120.0 . .
C44 C45 C40 120.0 . .
C44 C45 H45 120.0 . .
O4 C46 Cd1 65.0(6) . .
O4 C46 O3 120.2(11) . .
O4 C46 C43 119.5(10) . .
O3 C46 Cd1 55.9(6) . .
O3 C46 C43 120.2(11) . .
C43 C46 Cd1 168.8(8) . .
N1 C5 C6 124.4(10) . .
N1 C5 C4 110.6(11) . .
C6 C5 C4 125.0(11) . .
C12 C13 H13 126.3 . .
C14 C13 C12 107.5(10) . .
C14 C13 H13 126.3 . .
N1 C2 C3 108.0(11) . .
C1 C2 N1 125.9(11) . .
C1 C2 C3 126.1(12) . .
C16 C15 C14 123.4(10) . .
N3 C15 C16 125.0(10) . .
N3 C15 C14 111.4(10) . .
C16 C17 C18 124.0(11) . .
N4 C17 C16 125.9(11) . .
N4 C17 C18 109.9(10) . .
C10 C9 H9 127.0 . .
C8 C9 C10 106.1(11) . .
C8 C9 H9 127.0 . .
C9 C8 H8 125.8 . .
C9 C8 C7 108.4(11) . .
C7 C8 H8 125.8 . .
C17 C18 H18 126.7 . .
C19 C18 C17 106.5(11) . .
C19 C18 H18 126.7 . .
C20 C19 H19 125.6 . .
C18 C19 C20 108.7(12) . .
C18 C19 H19 125.6 . .
C6 C7 N2 122.0(10) . .
C6 C7 C8 126.0(11) . .
C8 C7 N2 110.9(10) . .
C2 C3 H3 125.5 . .
C4 C3 C2 109.0(12) . .
C4 C3 H3 125.5 . .
C5 C4 H4 126.3 . .
C3 C4 C5 107.5(11) . .
C3 C4 H4 126.3 . .
C47 O6 Cd1 92.2(8) . .
C47 O5 Cd1 91.0(8) . .
C24 C47 Cd1 179.6(19) 5_767 .
O6 C47 Cd1 60.8(7) . .
O6 C47 C24 119(3) . 5_767
O6 C47 O5 122.2(13) . .
O5 C47 Cd1 61.4(7) . .
O5 C47 C24 119(3) . 5_767

loop_
_geom_bond_atom_site_label_1
_geom_bond_atom_site_label_2
_geom_bond_distance
_geom_bond_site_symmetry_2
C28 H28 0.9500 .
C28 C29 1.389(18) .
C28 C27 1.371(17) .
C29 H29 0.9500 .
C29 C30 1.386(18) .
C27 C16 1.493(16) .
C27 C32 1.386(17) .
C16 C15 1.424(16) .
C16 C17 1.394(16) .
C32 H32 0.9500 .
C32 C31 1.373(17) .
C31 H31 0.9500 .
C31 C30 1.396(16) .
C30 C48 1.446(17) 7_565
C39 O1 1.22(2) .
C39 O2 1.16(2) .
C39 C36 1.62(3) .
C33 C38 1.3900 .
C33 C34 1.3900 .
C33 C11 1.498(14) .
C38 H38 0.9500 .
C38 C37 1.3900 .
C37 H37 0.9500 .
C37 C36 1.3900 .
C36 C35 1.3900 .
C35 H35 0.9500 .
C35 C34 1.3900 .
C34 H34 0.9500 .
Cd1 O4 2.497(8) .
Cd1 O7 2.423(9) .
Cd1 O9 2.320(9) .
Cd1 O3 2.297(9) .
Cd1 C48 2.749(11) .
Cd1 C46 2.753(11) .
Cd1 O6 2.341(9) .
Cd1 O5 2.354(8) .
Cd1 C47 2.680(14) .
Cd1 O8 2.221(11) .
Fe2 N3 2.005(9) .
Fe2 N4 1.993(10) .
Fe2 N2 1.937(10) .
Fe2 N1 1.950(9) .
O4 C46 1.237(15) .
O7 C48 1.275(15) .
O9 C48 1.233(14) .
N3 C12 1.362(14) .
N3 C15 1.343(14) .
N4 C20 1.381(15) .
N4 C17 1.360(15) .
O3 C46 1.248(15) .
N2 C10 1.385(15) .
N2 C7 1.425(14) .
N1 C5 1.354(15) .
N1 C2 1.411(15) .
C6 C40 1.511(12) .
C6 C5 1.428(17) .
C6 C7 1.376(16) .
C12 C11 1.425(16) .
C12 C13 1.431(16) .
C14 H14 0.9500 .
C14 C13 1.345(16) .
C14 C15 1.438(16) .
C11 C10 1.396(17) .
C10 C9 1.447(18) .
C48 C30 1.446(17) 7_566
C20 C1 1.432(17) .
C20 C19 1.414(18) .
C21 C26 1.3900 .
C21 C22 1.3900 .
C21 C1 1.486(14) .
C26 H26 0.9500 .
C26 C25 1.3900 .
C25 H25 0.9500 .
C25 C24 1.3900 .
C24 C23 1.3900 .
C24 C47 1.516(15) 5_767
C23 H23 0.9500 .
C23 C22 1.3900 .
C22 H22 0.9500 .
C1 C2 1.376(17) .
C40 C41 1.3900 .
C40 C45 1.3900 .
C41 H41 0.9500 .
C41 C42 1.3900 .
C42 H42 0.9500 .
C42 C43 1.3900 .
C43 C44 1.3900 .
C43 C46 1.497(13) .
C44 H44 0.9500 .
C44 C45 1.3900 .
C45 H45 0.9500 .
C5 C4 1.449(17) .
C13 H13 0.9500 .
C2 C3 1.448(18) .
C17 C18 1.447(17) .
C9 H9 0.9500 .
C9 C8 1.361(17) .
C8 H8 0.9500 .
C8 C7 1.400(16) .
C18 H18 0.9500 .
C18 C19 1.309(18) .
C19 H19 0.9500 .
C3 H3 0.9500 .
C3 C4 1.285(19) .
C4 H4 0.9500 .
O6 C47 1.218(15) .
O5 C47 1.243(14) .
C47 C24 1.52(6) 5_767
